data_4135024
loop_
_publ_author_name
'Zatsepin, Pavel'
'Lee, Eunji'
'Gu, Jun'
'Gau, Michael R.'
'Carroll, Patrick J.'
'Baik, Mu-Hyun'
'Mindiola, Daniel J.'

_publ_section_title
;
 Tebbe-like and Phosphonioalkylidene and -alkylidyne Complexes of
 Scandium.
;
_journal_name_full 'Journal of the American Chemical Society'
_journal_paper_doi 10.1021/jacs.0c02742
_journal_year 2020
_chemical_formula_moiety 'C46 H59 N P3 Sc, C5 H12'
_chemical_formula_sum 'C51 H71 N P3 Sc'
_chemical_formula_weight 835.95
_space_group_crystal_system triclinic
_space_group_IT_number 2
_space_group_name_Hall '-P 1'
_space_group_name_H-M_alt 'P -1'
_atom_sites_solution_hydrogens mixed
_atom_sites_solution_primary dual
_audit_creation_date 2019-03-29
_audit_creation_method
;
Olex2 1.2
(compiled 2018.05.29 svn.r3508 for OlexSys, GUI svn.r5506)
;
_cell_angle_alpha 83.649(2)
_cell_angle_beta 86.788(2)
_cell_angle_gamma 85.681(2)
_cell_formula_units_Z 2
_cell_length_a 12.5485(5)
_cell_length_b 12.7502(5)
_cell_length_c 15.2081(6)
_cell_measurement_reflns_used 9786
_cell_measurement_temperature 100
_cell_measurement_theta_max 27.526
_cell_measurement_theta_min 2.991
_cell_volume 2408.64(17)
_computing_cell_refinement 'SAINT V8.38A (2016)'
_computing_data_collection 'Bruker APEX3 v2016.1-0'
_computing_data_reduction 'SAINT V8.38A (2016)'
_computing_molecular_graphics 'ORTEP-3 (Farrugia, 2012)'
_computing_publication_material 'Olex2 (Dolomanov et al., 2009)'
_computing_structure_refinement 'ShelXL (Sheldrick, 2015)'
_computing_structure_solution 'ShelXT (Sheldrick, 2015)'
_diffrn_ambient_temperature 100
_diffrn_measured_fraction_theta_full 0.998
_diffrn_measured_fraction_theta_max 0.998
_diffrn_measurement_device 'CMOS area detector'
_diffrn_measurement_device_type 'Bruker D8QUEST'
_diffrn_measurement_method '\w and \f scans'
_diffrn_radiation_monochromator graphite
_diffrn_radiation_type MoK\a
_diffrn_radiation_wavelength 0.71073
_diffrn_reflns_av_R_equivalents 0.0519
_diffrn_reflns_av_unetI/netI 0.0381
_diffrn_reflns_Laue_measured_fraction_full 0.998
_diffrn_reflns_Laue_measured_fraction_max 0.998
_diffrn_reflns_limit_h_max 16
_diffrn_reflns_limit_h_min -16
_diffrn_reflns_limit_k_max 16
_diffrn_reflns_limit_k_min -16
_diffrn_reflns_limit_l_max 19
_diffrn_reflns_limit_l_min -19
_diffrn_reflns_number 59778
_diffrn_reflns_point_group_measured_fraction_full 0.998
_diffrn_reflns_point_group_measured_fraction_max 0.998
_diffrn_reflns_theta_full 25.242
_diffrn_reflns_theta_max 27.548
_diffrn_reflns_theta_min 2.992
_diffrn_source 'sealed tube'
_exptl_absorpt_coefficient_mu 0.286
_exptl_absorpt_correction_T_max 0.7456
_exptl_absorpt_correction_T_min 0.7197
_exptl_absorpt_correction_type multi-scan
_exptl_absorpt_process_details 'SADABS v2016/2'
_exptl_crystal_colour yellow
_exptl_crystal_density_diffrn 1.153
_exptl_crystal_description block
_exptl_crystal_F_000 900
_exptl_crystal_size_max 0.29
_exptl_crystal_size_mid 0.11
_exptl_crystal_size_min 0.03
_refine_diff_density_max 1.638
_refine_diff_density_min -0.845
_refine_diff_density_rms 0.070
_refine_ls_extinction_method none
_refine_ls_goodness_of_fit_ref 1.030
_refine_ls_hydrogen_treatment mixed
_refine_ls_matrix_type full
_refine_ls_number_parameters 533
_refine_ls_number_reflns 11108
_refine_ls_number_restraints 45
_refine_ls_restrained_S_all 1.031
_refine_ls_R_factor_all 0.0686
_refine_ls_R_factor_gt 0.0501
_refine_ls_shift/su_max 0.001
_refine_ls_shift/su_mean 0.000
_refine_ls_structure_factor_coef Fsqd
_refine_ls_weighting_details 'w=1/[\s^2^(Fo^2^)+(0.0518P)^2^+3.1639P] where P=(Fo^2^+2Fc^2^)/3'
_refine_ls_weighting_scheme calc
_refine_ls_wR_factor_gt 0.1160
_refine_ls_wR_factor_ref 0.1269
_reflns_number_gt 8867
_reflns_number_total 11108
_reflns_threshold_expression 'I > 2\s(I)'
_cod_data_source_file ja0c02742_si_004.cif
_cod_data_source_block 9439
_cod_database_code 4135024
_shelx_shelxl_version_number 2018/3
_shelx_estimated_absorpt_t_max 0.991
_shelx_estimated_absorpt_t_min 0.922

loop_
_space_group_symop_operation_xyz
'x, y, z'
'-x, -y, -z'

loop_
_atom_site_label
_atom_site_type_symbol
_atom_site_fract_x
_atom_site_fract_y
_atom_site_fract_z
_atom_site_U_iso_or_equiv
_atom_site_adp_type
_atom_site_occupancy
_atom_site_site_symmetry_order
_atom_site_calc_flag
_atom_site_refinement_flags_posn
_atom_site_refinement_flags_adp
_atom_site_refinement_flags_occupancy
_atom_site_disorder_assembly
_atom_site_disorder_group
Sc1 Sc 0.35103(3) 0.64221(3) 0.22195(3) 0.01369(10) Uani 1 1 d . . . . .
P1 P 0.38586(4) 0.71505(4) 0.04738(3) 0.01589(12) Uani 1 1 d . . . . .
P2 P 0.19462(4) 0.59669(4) 0.35027(3) 0.01562(12) Uani 1 1 d . . . . .
P3 P 0.48620(4) 0.80757(4) 0.35273(4) 0.01514(12) Uani 1 1 d . . . . .
N1 N 0.19784(14) 0.71511(13) 0.17331(11) 0.0149(3) Uani 1 1 d . . . . .
C1 C 0.19620(16) 0.80594(16) 0.11114(14) 0.0155(4) Uani 1 1 d . . . . .
C2 C 0.11668(17) 0.88948(17) 0.11602(15) 0.0197(4) Uani 1 1 d . . . . .
H2 H 0.062981 0.885160 0.162598 0.024 Uiso 1 1 calc R . . . .
C3 C 0.11539(18) 0.97751(18) 0.05431(16) 0.0240(5) Uani 1 1 d . . . . .
H3 H 0.060428 1.032308 0.059222 0.029 Uiso 1 1 calc R . . . .
C4 C 0.19274(18) 0.98805(19) -0.01508(17) 0.0262(5) Uani 1 1 d . . . . .
C5 C 0.27422(18) 0.90862(18) -0.01765(15) 0.0226(5) Uani 1 1 d . . . . .
H5 H 0.329506 0.915514 -0.062780 0.027 Uiso 1 1 calc R . . . .
C6 C 0.27773(16) 0.81847(17) 0.04414(14) 0.0164(4) Uani 1 1 d . . . . .
C7 C 0.1873(2) 1.0827(2) -0.0843(2) 0.0412(7) Uani 1 1 d . . . . .
H7a H 0.197858 1.146810 -0.056626 0.062 Uiso 1 1 calc GR . . . .
H7b H 0.117070 1.089678 -0.110330 0.062 Uiso 1 1 calc GR . . . .
H7c H 0.243348 1.073148 -0.130776 0.062 Uiso 1 1 calc GR . . . .
C8 C 0.50660(17) 0.78044(18) 0.00220(15) 0.0207(4) Uani 1 1 d . . . . .
H8 H 0.493923 0.813471 -0.059413 0.025 Uiso 1 1 calc R . . . .
C9 C 0.53108(18) 0.86632(19) 0.05886(16) 0.0248(5) Uani 1 1 d . . . . .
H9a H 0.469968 0.918798 0.060301 0.037 Uiso 1 1 calc GR . . . .
H9b H 0.594629 0.900910 0.033454 0.037 Uiso 1 1 calc GR . . . .
H9c H 0.544382 0.834445 0.119228 0.037 Uiso 1 1 calc GR . . . .
C10 C 0.60089(19) 0.6966(2) -0.00075(18) 0.0303(5) Uani 1 1 d . . . . .
H10a H 0.610130 0.659831 0.058698 0.045 Uiso 1 1 calc GR . . . .
H10b H 0.666324 0.731007 -0.021425 0.045 Uiso 1 1 calc GR . . . .
H10c H 0.586376 0.645454 -0.041408 0.045 Uiso 1 1 calc GR . . . .
C11 C 0.35509(19) 0.62851(18) -0.03685(14) 0.0220(5) Uani 1 1 d . . . . .
H11 H 0.415306 0.572737 -0.039388 0.026 Uiso 1 1 calc R . . . .
C12 C 0.3456(2) 0.6855(2) -0.13028(15) 0.0297(5) Uani 1 1 d . . . . .
H12a H 0.285483 0.739251 -0.130609 0.045 Uiso 1 1 calc GR . . . .
H12b H 0.333310 0.634216 -0.171469 0.045 Uiso 1 1 calc GR . . . .
H12c H 0.411899 0.719566 -0.148629 0.045 Uiso 1 1 calc GR . . . .
C13 C 0.2532(2) 0.5723(2) -0.00632(16) 0.0279(5) Uani 1 1 d . . . . .
H13a H 0.263116 0.532560 0.051925 0.042 Uiso 1 1 calc GR . . . .
H13b H 0.239052 0.523574 -0.049101 0.042 Uiso 1 1 calc GR . . . .
H13c H 0.192602 0.624966 -0.002305 0.042 Uiso 1 1 calc GR . . . .
C14 C 0.09912(16) 0.67204(16) 0.19547(13) 0.0154(4) Uani 1 1 d . . . . .
C15 C 0.01427(17) 0.68120(17) 0.13746(14) 0.0187(4) Uani 1 1 d . . . . .
H15 H 0.022439 0.720966 0.081165 0.022 Uiso 1 1 calc R . . . .
C16 C -0.08070(18) 0.63382(18) 0.16028(15) 0.0209(4) Uani 1 1 d . . . . .
H16 H -0.135623 0.641721 0.119034 0.025 Uiso 1 1 calc R . . . .
C17 C -0.09791(18) 0.57506(18) 0.24179(15) 0.0217(5) Uani 1 1 d . . . . .
C18 C -0.01489(18) 0.56472(18) 0.29937(15) 0.0217(5) Uani 1 1 d . . . . .
H18 H -0.024332 0.524520 0.355332 0.026 Uiso 1 1 calc R . . . .
C19 C 0.08229(17) 0.61115(17) 0.27832(14) 0.0169(4) Uani 1 1 d . . . . .
C20 C -0.2028(2) 0.5251(2) 0.26663(17) 0.0299(6) Uani 1 1 d . . . . .
H20a H -0.246193 0.567912 0.306828 0.045 Uiso 1 1 calc GR . . . .
H20b H -0.188329 0.453513 0.296117 0.045 Uiso 1 1 calc GR . . . .
H20c H -0.241599 0.521527 0.213012 0.045 Uiso 1 1 calc GR . . . .
C21 C 0.18430(19) 0.46755(17) 0.41717(15) 0.0228(5) Uani 1 1 d . . . . .
H21 H 0.114187 0.468587 0.451827 0.027 Uiso 1 1 calc R . . . .
C22 C 0.2746(2) 0.45151(19) 0.48224(16) 0.0286(5) Uani 1 1 d . . . . .
H22a H 0.343845 0.453378 0.449159 0.043 Uiso 1 1 calc GR . . . .
H22b H 0.270189 0.382869 0.517779 0.043 Uiso 1 1 calc GR . . . .
H22c H 0.267435 0.508019 0.521360 0.043 Uiso 1 1 calc GR . . . .
C23 C 0.1890(3) 0.37815(19) 0.35819(18) 0.0346(6) Uani 1 1 d . . . . .
H23a H 0.133933 0.393121 0.314394 0.052 Uiso 1 1 calc GR . . . .
H23b H 0.176263 0.311501 0.394587 0.052 Uiso 1 1 calc GR . . . .
H23c H 0.259666 0.372291 0.327634 0.052 Uiso 1 1 calc GR . . . .
C24 C 0.16196(17) 0.69591(17) 0.43019(14) 0.0170(4) Uani 1 1 d . . . . .
H24 H 0.226163 0.697117 0.466070 0.020 Uiso 1 1 calc R . . . .
C25 C 0.06763(19) 0.6719(2) 0.49485(15) 0.0256(5) Uani 1 1 d . . . . .
H25a H 0.004073 0.665437 0.461745 0.038 Uiso 1 1 calc GR . . . .
H25b H 0.053747 0.729396 0.532602 0.038 Uiso 1 1 calc GR . . . .
H25c H 0.084378 0.605362 0.531808 0.038 Uiso 1 1 calc GR . . . .
C26 C 0.14444(18) 0.80565(17) 0.37921(15) 0.0200(4) Uani 1 1 d . . . . .
H26a H 0.208400 0.821633 0.341588 0.030 Uiso 1 1 calc GR . . . .
H26b H 0.130886 0.858693 0.421210 0.030 Uiso 1 1 calc GR . . . .
H26c H 0.082821 0.806927 0.342170 0.030 Uiso 1 1 calc GR . . . .
C27 C 0.4085(2) 0.4742(2) 0.20968(18) 0.0308(6) Uani 1 1 d . . . . .
H27a H 0.434(3) 0.432(3) 0.268(2) 0.046(9) Uiso 1 1 d . . . . .
H27b H 0.465(3) 0.477(3) 0.171(3) 0.063(11) Uiso 1 1 d . . . . .
H27c H 0.356(3) 0.434(3) 0.185(2) 0.057(10) Uiso 1 1 d . . . . .
C28 C 0.46618(18) 0.71385(18) 0.28809(15) 0.0195(4) Uani 1 1 d . . . . .
H28 H 0.510(3) 0.656(3) 0.306(2) 0.045(9) Uiso 1 1 d . . . . .
C29 C 0.43817(16) 0.93878(17) 0.30519(14) 0.0161(4) Uani 1 1 d . . . . .
C30 C 0.36312(17) 0.94976(18) 0.24010(15) 0.0198(4) Uani 1 1 d . . . . .
H30 H 0.337459 0.888517 0.220496 0.024 Uiso 1 1 calc R . . . .
C31 C 0.32542(19) 1.04948(19) 0.20358(16) 0.0241(5) Uani 1 1 d . . . . .
H31 H 0.274072 1.055928 0.159362 0.029 Uiso 1 1 calc R . . . .
C32 C 0.36233(19) 1.13959(19) 0.23133(16) 0.0241(5) Uani 1 1 d . . . . .
H32 H 0.335851 1.207667 0.206720 0.029 Uiso 1 1 calc R . . . .
C33 C 0.43806(19) 1.12980(18) 0.29518(16) 0.0251(5) Uani 1 1 d . . . . .
H33 H 0.464263 1.191297 0.313886 0.030 Uiso 1 1 calc R . . . .
C34 C 0.47581(18) 1.02999(18) 0.33195(15) 0.0223(5) Uani 1 1 d . . . . .
H34 H 0.527712 1.023861 0.375708 0.027 Uiso 1 1 calc R . . . .
C35 C 0.62456(16) 0.82186(16) 0.37876(14) 0.0166(4) Uani 1 1 d . . . . .
C36 C 0.70628(18) 0.80177(19) 0.31537(15) 0.0231(5) Uani 1 1 d . . . . .
H36 H 0.689532 0.779670 0.260426 0.028 Uiso 1 1 calc R . . . .
C37 C 0.81202(19) 0.8140(2) 0.33244(17) 0.0290(5) Uani 1 1 d . . . . .
H37 H 0.867285 0.800296 0.289077 0.035 Uiso 1 1 calc R . . . .
C38 C 0.83715(18) 0.84606(19) 0.41224(18) 0.0272(5) Uani 1 1 d . . . . .
H38 H 0.909505 0.854854 0.423393 0.033 Uiso 1 1 calc R . . . .
C39 C 0.75716(18) 0.86530(18) 0.47575(16) 0.0229(5) Uani 1 1 d . . . . .
H39 H 0.774562 0.886881 0.530717 0.028 Uiso 1 1 calc R . . . .
C40 C 0.65130(17) 0.85310(17) 0.45929(15) 0.0198(4) Uani 1 1 d . . . . .
H40 H 0.596596 0.866155 0.503287 0.024 Uiso 1 1 calc R . . . .
C41 C 0.42030(16) 0.79254(17) 0.46429(14) 0.0177(4) Uani 1 1 d . . . . .
C42 C 0.35012(17) 0.86942(18) 0.49762(14) 0.0203(4) Uani 1 1 d . . . . .
H42 H 0.337564 0.935958 0.463717 0.024 Uiso 1 1 calc R . . . .
C43 C 0.29775(19) 0.8498(2) 0.58065(15) 0.0255(5) Uani 1 1 d . . . . .
H43 H 0.249363 0.902622 0.602868 0.031 Uiso 1 1 calc R . . . .
C44 C 0.3165(2) 0.7533(2) 0.63047(15) 0.0275(5) Uani 1 1 d . . . . .
H44 H 0.280626 0.739702 0.686832 0.033 Uiso 1 1 calc R . . . .
C45 C 0.38750(19) 0.6763(2) 0.59820(16) 0.0266(5) Uani 1 1 d . . . . .
H45 H 0.401283 0.610539 0.632957 0.032 Uiso 1 1 calc R . . . .
C46 C 0.43838(17) 0.69522(19) 0.51531(15) 0.0223(5) Uani 1 1 d . . . . .
H46 H 0.485847 0.641742 0.492971 0.027 Uiso 1 1 calc R . . . .
C47 C 0.0168(4) 0.0809(4) 0.3254(4) 0.0985(17) Uani 1 1 d . U . . .
H47a H 0.081822 0.043315 0.302723 0.148 Uiso 1 1 calc GR . . . .
H47b H -0.029480 0.029823 0.358064 0.148 Uiso 1 1 calc GR . . . .
H47c H 0.036191 0.131156 0.365142 0.148 Uiso 1 1 calc GR . . . .
C48 C -0.0415(4) 0.1395(4) 0.2496(4) 0.113(2) Uani 1 1 d . U . . .
H48a H -0.108322 0.176850 0.270950 0.136 Uiso 1 1 calc R . . . .
H48b H -0.059353 0.090452 0.207314 0.136 Uiso 1 1 calc R . . . .
C49 C 0.0386(4) 0.2200(4) 0.2051(3) 0.0829(13) Uani 1 1 d . U . . .
H49a H 0.067589 0.256658 0.251680 0.099 Uiso 1 1 calc R . . . .
H49b H 0.099310 0.180533 0.176173 0.099 Uiso 1 1 calc R . . . .
C50 C -0.0071(5) 0.2953(4) 0.1425(4) 0.1023(17) Uani 1 1 d . U . . .
H50a H -0.067103 0.335244 0.171813 0.123 Uiso 1 1 calc R . . . .
H50b H -0.037342 0.258308 0.096699 0.123 Uiso 1 1 calc R . . . .
C51 C 0.0694(3) 0.3735(3) 0.0970(3) 0.0604(10) Uani 1 1 d . U . . .
H51a H 0.035024 0.414935 0.046829 0.091 Uiso 1 1 calc GR . . . .
H51b H 0.134505 0.334945 0.075631 0.091 Uiso 1 1 calc GR . . . .
H51c H 0.087978 0.421164 0.139258 0.091 Uiso 1 1 calc GR . . . .

loop_
_atom_site_aniso_label
_atom_site_aniso_U_11
_atom_site_aniso_U_22
_atom_site_aniso_U_33
_atom_site_aniso_U_23
_atom_site_aniso_U_13
_atom_site_aniso_U_12
Sc1 0.01523(19) 0.01303(18) 0.01263(19) 0.00018(14) -0.00199(14) -0.00107(14)
P1 0.0157(3) 0.0189(3) 0.0131(3) 0.0003(2) -0.00076(19) -0.0039(2)
P2 0.0174(3) 0.0158(3) 0.0135(3) 0.00272(19) -0.0026(2) -0.0048(2)
P3 0.0131(2) 0.0176(3) 0.0153(3) -0.0015(2) -0.00260(19) -0.0035(2)
N1 0.0141(8) 0.0162(8) 0.0140(8) 0.0034(7) -0.0019(6) -0.0042(7)
C1 0.0146(10) 0.0168(10) 0.0156(10) 0.0018(8) -0.0054(8) -0.0057(8)
C2 0.0153(10) 0.0205(11) 0.0235(11) 0.0008(9) -0.0050(8) -0.0040(8)
C3 0.0168(11) 0.0197(11) 0.0350(13) 0.0038(9) -0.0105(9) -0.0013(9)
C4 0.0202(11) 0.0238(12) 0.0333(13) 0.0128(10) -0.0116(10) -0.0094(9)
C5 0.0190(11) 0.0266(12) 0.0213(11) 0.0084(9) -0.0043(8) -0.0095(9)
C6 0.0139(10) 0.0186(10) 0.0167(10) 0.0025(8) -0.0043(8) -0.0047(8)
C7 0.0251(13) 0.0375(15) 0.0555(18) 0.0289(14) -0.0127(12) -0.0091(11)
C8 0.0164(10) 0.0277(12) 0.0175(11) 0.0015(9) 0.0010(8) -0.0067(9)
C9 0.0183(11) 0.0244(12) 0.0316(13) 0.0025(10) -0.0017(9) -0.0085(9)
C10 0.0192(12) 0.0379(14) 0.0342(14) -0.0082(11) 0.0045(10) -0.0029(10)
C11 0.0250(11) 0.0260(11) 0.0162(11) -0.0049(9) -0.0006(8) -0.0052(9)
C12 0.0345(14) 0.0386(14) 0.0173(11) -0.0045(10) -0.0029(10) -0.0069(11)
C13 0.0307(13) 0.0317(13) 0.0238(12) -0.0079(10) -0.0009(10) -0.0121(10)
C14 0.0161(10) 0.0149(9) 0.0153(10) -0.0004(8) -0.0009(8) -0.0046(8)
C15 0.0195(10) 0.0211(10) 0.0157(10) 0.0009(8) -0.0030(8) -0.0063(8)
C16 0.0194(11) 0.0262(11) 0.0185(11) -0.0030(9) -0.0044(8) -0.0069(9)
C17 0.0211(11) 0.0242(11) 0.0214(11) -0.0030(9) -0.0005(9) -0.0115(9)
C18 0.0255(12) 0.0234(11) 0.0166(11) 0.0026(8) -0.0010(9) -0.0116(9)
C19 0.0184(10) 0.0184(10) 0.0143(10) 0.0009(8) -0.0031(8) -0.0062(8)
C20 0.0266(13) 0.0394(14) 0.0259(12) -0.0012(10) -0.0018(10) -0.0196(11)
C21 0.0300(12) 0.0190(11) 0.0190(11) 0.0052(8) -0.0039(9) -0.0076(9)
C22 0.0367(14) 0.0220(12) 0.0262(12) 0.0061(9) -0.0103(10) -0.0014(10)
C23 0.0574(18) 0.0177(11) 0.0297(14) 0.0018(10) -0.0091(12) -0.0091(11)
C24 0.0152(10) 0.0200(10) 0.0159(10) -0.0002(8) -0.0027(8) -0.0041(8)
C25 0.0227(12) 0.0319(13) 0.0213(12) 0.0007(9) 0.0047(9) -0.0058(10)
C26 0.0189(11) 0.0187(10) 0.0224(11) -0.0014(8) -0.0010(8) -0.0022(8)
C27 0.0431(16) 0.0205(12) 0.0277(13) -0.0033(10) 0.0022(12) 0.0035(11)
C28 0.0187(11) 0.0200(11) 0.0207(11) -0.0031(8) -0.0050(8) -0.0019(9)
C29 0.0138(10) 0.0199(10) 0.0147(10) -0.0017(8) 0.0005(8) -0.0032(8)
C30 0.0183(10) 0.0218(11) 0.0205(11) -0.0052(8) -0.0035(8) -0.0040(8)
C31 0.0217(11) 0.0270(12) 0.0239(12) -0.0032(9) -0.0085(9) 0.0020(9)
C32 0.0246(12) 0.0223(11) 0.0243(12) 0.0014(9) -0.0015(9) 0.0005(9)
C33 0.0286(12) 0.0195(11) 0.0282(12) -0.0016(9) -0.0045(10) -0.0067(9)
C34 0.0239(11) 0.0221(11) 0.0220(11) -0.0011(9) -0.0078(9) -0.0054(9)
C35 0.0136(10) 0.0148(10) 0.0208(11) 0.0013(8) -0.0023(8) -0.0025(8)
C36 0.0205(11) 0.0280(12) 0.0201(11) 0.0001(9) -0.0003(9) -0.0025(9)
C37 0.0172(11) 0.0337(13) 0.0346(14) 0.0010(11) 0.0030(10) -0.0025(10)
C38 0.0145(11) 0.0251(12) 0.0417(14) 0.0011(10) -0.0075(10) -0.0024(9)
C39 0.0212(11) 0.0190(11) 0.0294(12) -0.0015(9) -0.0107(9) -0.0013(9)
C40 0.0165(10) 0.0202(11) 0.0230(11) -0.0021(9) -0.0035(8) -0.0018(8)
C41 0.0136(10) 0.0238(11) 0.0167(10) -0.0006(8) -0.0039(8) -0.0077(8)
C42 0.0207(11) 0.0234(11) 0.0182(11) -0.0035(9) -0.0013(8) -0.0085(9)
C43 0.0259(12) 0.0307(12) 0.0219(12) -0.0082(9) 0.0025(9) -0.0094(10)
C44 0.0279(12) 0.0393(14) 0.0166(11) -0.0006(10) -0.0009(9) -0.0150(11)
C45 0.0247(12) 0.0315(13) 0.0230(12) 0.0085(10) -0.0078(9) -0.0103(10)
C46 0.0143(10) 0.0279(12) 0.0244(12) 0.0021(9) -0.0052(8) -0.0031(9)
C47 0.082(3) 0.060(3) 0.147(5) 0.001(3) 0.024(3) -0.006(2)
C48 0.072(3) 0.081(3) 0.164(5) 0.047(3) 0.059(3) 0.010(3)
C49 0.097(4) 0.064(3) 0.092(3) -0.018(2) -0.017(3) -0.010(2)
C50 0.101(4) 0.085(4) 0.117(4) 0.016(3) -0.016(3) -0.010(3)
C51 0.071(2) 0.0463(19) 0.062(2) 0.0043(17) 0.0045(19) -0.0082(17)

loop_
_atom_type_symbol
_atom_type_description
_atom_type_scat_dispersion_real
_atom_type_scat_dispersion_imag
_atom_type_scat_source
C C 0.0033 0.0016 'International Tables Vol C Tables 4.2.6.8 and 6.1.1.4'
H H 0.0000 0.0000 'International Tables Vol C Tables 4.2.6.8 and 6.1.1.4'
N N 0.0061 0.0033 'International Tables Vol C Tables 4.2.6.8 and 6.1.1.4'
P P 0.1023 0.0942 'International Tables Vol C Tables 4.2.6.8 and 6.1.1.4'
Sc Sc 0.2519 0.3716 'International Tables Vol C Tables 4.2.6.8 and 6.1.1.4'

loop_
_geom_angle_atom_site_label_1
_geom_angle_atom_site_label_2
_geom_angle_atom_site_label_3
_geom_angle
_geom_angle_site_symmetry_1
_geom_angle_site_symmetry_3
_geom_angle_publ_flag
P1 Sc1 P2 143.55(2) . . ?
N1 Sc1 P1 72.59(5) . . ?
N1 Sc1 P2 72.05(5) . . ?
N1 Sc1 C27 123.79(9) . . ?
C27 Sc1 P1 96.59(7) . . ?
C27 Sc1 P2 95.65(8) . . ?
C28 Sc1 P1 104.11(6) . . ?
C28 Sc1 P2 104.17(6) . . ?
C28 Sc1 N1 127.51(8) . . ?
C28 Sc1 C27 108.69(10) . . ?
C6 P1 Sc1 95.99(7) . . ?
C6 P1 C8 105.80(10) . . ?
C6 P1 C11 105.06(10) . . ?
C8 P1 Sc1 124.15(7) . . ?
C8 P1 C11 105.29(10) . . ?
C11 P1 Sc1 117.74(7) . . ?
C19 P2 Sc1 97.33(7) . . ?
C19 P2 C21 105.79(10) . . ?
C19 P2 C24 104.71(10) . . ?
C21 P2 Sc1 124.99(8) . . ?
C21 P2 C24 104.62(10) . . ?
C24 P2 Sc1 116.77(7) . . ?
C28 P3 C29 112.37(11) . . ?
C28 P3 C35 116.78(11) . . ?
C28 P3 C41 115.71(11) . . ?
C29 P3 C35 104.66(9) . . ?
C29 P3 C41 104.48(10) . . ?
C35 P3 C41 101.35(9) . . ?
C1 N1 Sc1 120.08(13) . . ?
C14 N1 Sc1 123.64(13) . . ?
C14 N1 C1 116.11(17) . . ?
C2 C1 N1 121.74(19) . . ?
C6 C1 N1 120.75(19) . . ?
C6 C1 C2 117.43(19) . . ?
C3 C2 C1 121.2(2) . . ?
C2 C3 C4 121.7(2) . . ?
C3 C4 C7 120.9(2) . . ?
C5 C4 C3 117.4(2) . . ?
C5 C4 C7 121.7(2) . . ?
C4 C5 C6 122.2(2) . . ?
C1 C6 P1 115.87(15) . . ?
C5 C6 P1 124.09(17) . . ?
C5 C6 C1 120.0(2) . . ?
C9 C8 P1 110.54(15) . . ?
C9 C8 C10 110.60(19) . . ?
C10 C8 P1 108.77(16) . . ?
C12 C11 P1 114.20(17) . . ?
C12 C11 C13 111.0(2) . . ?
C13 C11 P1 109.32(15) . . ?
N1 C14 C15 123.45(18) . . ?
N1 C14 C19 120.08(18) . . ?
C15 C14 C19 116.39(18) . . ?
C16 C15 C14 121.9(2) . . ?
C15 C16 C17 121.9(2) . . ?
C16 C17 C20 121.5(2) . . ?
C18 C17 C16 116.9(2) . . ?
C18 C17 C20 121.6(2) . . ?
C17 C18 C19 122.7(2) . . ?
C14 C19 P2 115.52(15) . . ?
C18 C19 P2 124.23(16) . . ?
C18 C19 C14 120.24(19) . . ?
C22 C21 P2 108.80(15) . . ?
C23 C21 P2 110.96(16) . . ?
C23 C21 C22 111.2(2) . . ?
C25 C24 P2 114.71(15) . . ?
C25 C24 C26 110.94(18) . . ?
C26 C24 P2 109.23(14) . . ?
P3 C28 Sc1 145.42(14) . . ?
C30 C29 P3 120.05(16) . . ?
C30 C29 C34 118.6(2) . . ?
C34 C29 P3 121.35(16) . . ?
C31 C30 C29 120.6(2) . . ?
C32 C31 C30 120.4(2) . . ?
C33 C32 C31 119.6(2) . . ?
C32 C33 C34 120.1(2) . . ?
C33 C34 C29 120.7(2) . . ?
C36 C35 P3 118.81(17) . . ?
C40 C35 P3 122.36(16) . . ?
C40 C35 C36 118.8(2) . . ?
C37 C36 C35 120.2(2) . . ?
C38 C37 C36 120.3(2) . . ?
C39 C38 C37 120.1(2) . . ?
C38 C39 C40 120.0(2) . . ?
C39 C40 C35 120.6(2) . . ?
C42 C41 P3 123.72(17) . . ?
C42 C41 C46 119.0(2) . . ?
C46 C41 P3 117.16(17) . . ?
C41 C42 C43 120.5(2) . . ?
C44 C43 C42 119.9(2) . . ?
C43 C44 C45 120.1(2) . . ?
C46 C45 C44 120.1(2) . . ?
C45 C46 C41 120.5(2) . . ?
C47 C48 C49 104.5(5) . . ?
C50 C49 C48 113.6(5) . . ?
C49 C50 C51 114.7(5) . . ?

loop_
_geom_bond_atom_site_label_1
_geom_bond_atom_site_label_2
_geom_bond_distance
_geom_bond_site_symmetry_2
_geom_bond_publ_flag
Sc1 P1 2.7363(6) . ?
Sc1 P2 2.7367(7) . ?
Sc1 N1 2.2011(17) . ?
Sc1 C27 2.232(3) . ?
Sc1 C28 2.121(2) . ?
P1 C6 1.818(2) . ?
P1 C8 1.847(2) . ?
P1 C11 1.855(2) . ?
P2 C19 1.819(2) . ?
P2 C21 1.846(2) . ?
P2 C24 1.858(2) . ?
P3 C28 1.670(2) . ?
P3 C29 1.820(2) . ?
P3 C35 1.829(2) . ?
P3 C41 1.842(2) . ?
N1 C1 1.411(3) . ?
N1 C14 1.402(3) . ?
C1 C2 1.409(3) . ?
C1 C6 1.408(3) . ?
C2 C3 1.381(3) . ?
C3 C4 1.395(3) . ?
C4 C5 1.386(3) . ?
C4 C7 1.512(3) . ?
C5 C6 1.402(3) . ?
C8 C9 1.525(3) . ?
C8 C10 1.536(3) . ?
C11 C12 1.529(3) . ?
C11 C13 1.536(3) . ?
C14 C15 1.410(3) . ?
C14 C19 1.419(3) . ?
C15 C16 1.386(3) . ?
C16 C17 1.390(3) . ?
C17 C18 1.388(3) . ?
C17 C20 1.516(3) . ?
C18 C19 1.401(3) . ?
C21 C22 1.533(3) . ?
C21 C23 1.522(3) . ?
C24 C25 1.523(3) . ?
C24 C26 1.530(3) . ?
C29 C30 1.393(3) . ?
C29 C34 1.396(3) . ?
C30 C31 1.390(3) . ?
C31 C32 1.386(3) . ?
C32 C33 1.386(3) . ?
C33 C34 1.392(3) . ?
C35 C36 1.397(3) . ?
C35 C40 1.395(3) . ?
C36 C37 1.390(3) . ?
C37 C38 1.382(4) . ?
C38 C39 1.381(3) . ?
C39 C40 1.389(3) . ?
C41 C42 1.387(3) . ?
C41 C46 1.399(3) . ?
C42 C43 1.397(3) . ?
C43 C44 1.383(4) . ?
C44 C45 1.387(4) . ?
C45 C46 1.386(3) . ?
C47 C48 1.499(8) . ?
C48 C49 1.565(6) . ?
C49 C50 1.391(7) . ?
C50 C51 1.520(6) . ?
